data_1511903
loop_
_publ_author_name
'Yadav, M. Ramu'
'Rit, Raja K.'
'Sahoo, Akhila K.'

_publ_section_title
;
 Sulfoximine Directed Intermolecular o-C-H Amidation of Arenes with
 Sulfonyl Azides.
;
_journal_issue 7
_journal_name_full 'Organic letters'
_journal_page_first 1638
_journal_page_last 1641
_journal_paper_doi 10.1021/ol400411v
_journal_volume 15
_journal_year 2013
_chemical_formula_sum 'C21 H19 Cl2 N3 O6 S3'
_chemical_formula_weight 576.47
_chemical_name_systematic
;
 ?
;
_space_group_IT_number 14
_symmetry_cell_setting monoclinic
_symmetry_space_group_name_Hall '-P 2ybc'
_symmetry_space_group_name_H-M 'P 1 21/c 1'
_atom_sites_solution_hydrogens geom
_atom_sites_solution_primary direct
_atom_sites_solution_secondary difmap
_audit_creation_method SHELXL-97
_cell_angle_alpha 90.00
_cell_angle_beta 125.386(5)
_cell_angle_gamma 90.00
_cell_formula_units_Z 4
_cell_length_a 11.5332(7)
_cell_length_b 14.9254(10)
_cell_length_c 17.4658(13)
_cell_measurement_reflns_used 2073
_cell_measurement_temperature 293(2)
_cell_measurement_theta_max 26.3144
_cell_measurement_theta_min 2.7239
_cell_volume 2451.1(3)
_computing_cell_refinement
;
CrysAlisPro, Agilent Technologies,
Version 1.171.35.19 (release 27-10-2011 CrysAlis171 .NET)
(compiled Oct 27 2011,15:02:11)
;
_computing_data_collection
;
CrysAlisPro, Agilent Technologies,
Version 1.171.35.19 (release 27-10-2011 CrysAlis171 .NET)
(compiled Oct 27 2011,15:02:11)
;
_computing_data_reduction
;
CrysAlisPro, Agilent Technologies,
Version 1.171.35.19 (release 27-10-2011 CrysAlis171 .NET)
(compiled Oct 27 2011,15:02:11)
;
_computing_structure_refinement 'SHELXL-97 (Sheldrick, 2008)'
_computing_structure_solution 'SHELXL-97 (Sheldrick, 2008)'
_diffrn_ambient_temperature 293(2)
_diffrn_measured_fraction_theta_full 0.987
_diffrn_measured_fraction_theta_max 0.987
_diffrn_measurement_device_type 'Xcalibur, Eos, Gemini'
_diffrn_measurement_method '\w scans'
_diffrn_radiation_monochromator graphite
_diffrn_radiation_source 'Enhance (Mo) X-ray Source'
_diffrn_radiation_type MoK\a
_diffrn_radiation_wavelength 0.71073
_diffrn_reflns_av_R_equivalents 0.0830
_diffrn_reflns_av_sigmaI/netI 0.1487
_diffrn_reflns_limit_h_max 12
_diffrn_reflns_limit_h_min -13
_diffrn_reflns_limit_k_max 11
_diffrn_reflns_limit_k_min -17
_diffrn_reflns_limit_l_max 20
_diffrn_reflns_limit_l_min -20
_diffrn_reflns_number 8782
_diffrn_reflns_theta_full 25.00
_diffrn_reflns_theta_max 25.00
_diffrn_reflns_theta_min 2.73
_exptl_absorpt_coefficient_mu 0.565
_exptl_absorpt_correction_T_max 0.9052
_exptl_absorpt_correction_T_min 0.8400
_exptl_absorpt_correction_type multi-scan
_exptl_absorpt_process_details
;
CrysAlisPro, Agilent Technologies,
Version 1.171.35.19 (release 27-10-2011 CrysAlis171 .NET)
(compiled Oct 27 2011,15:02:11)
Empirical absorption correction using spherical harmonics,
 implemented in SCALE3 ABSPACK scaling algorithm.
;
_exptl_crystal_colour colorless
_exptl_crystal_density_diffrn 1.562
_exptl_crystal_density_method 'not measured'
_exptl_crystal_description plate
_exptl_crystal_F_000 1184
_exptl_crystal_size_max 0.32
_exptl_crystal_size_mid 0.26
_exptl_crystal_size_min 0.18
_refine_diff_density_max 1.013
_refine_diff_density_min -0.467
_refine_diff_density_rms 0.078
_refine_ls_extinction_method none
_refine_ls_goodness_of_fit_ref 0.934
_refine_ls_hydrogen_treatment mixed
_refine_ls_matrix_type full
_refine_ls_number_parameters 316
_refine_ls_number_reflns 4257
_refine_ls_number_restraints 0
_refine_ls_restrained_S_all 0.934
_refine_ls_R_factor_all 0.1594
_refine_ls_R_factor_gt 0.0722
_refine_ls_shift/su_max 0.000
_refine_ls_shift/su_mean 0.000
_refine_ls_structure_factor_coef Fsqd
_refine_ls_weighting_details 'calc w=1/[\s^2^(Fo^2^)+(0.0635P)^2^+0.0000P] where P=(Fo^2^+2Fc^2^)/3'
_refine_ls_weighting_scheme calc
_refine_ls_wR_factor_gt 0.1502
_refine_ls_wR_factor_ref 0.1924
_reflns_number_gt 1960
_reflns_number_total 4257
_reflns_threshold_expression >2\s(I)
_cod_data_source_file ol400411v_si_002.cif
_cod_data_source_block raj
_cod_database_code 1511903

loop_
_symmetry_equiv_pos_as_xyz
'x, y, z'
'-x, y+1/2, -z+1/2'
'-x, -y, -z'
'x, -y-1/2, z-1/2'

loop_
_atom_site_label
_atom_site_type_symbol
_atom_site_fract_x
_atom_site_fract_y
_atom_site_fract_z
_atom_site_U_iso_or_equiv
_atom_site_adp_type
_atom_site_occupancy
_atom_site_symmetry_multiplicity
_atom_site_calc_flag
_atom_site_refinement_flags
Cl1 Cl 1.14235(19) 0.25886(13) 0.71831(11) 0.0674(6) Uani 1 1 d .
Cl2 Cl 0.6166(2) 0.10274(15) 0.25383(15) 0.0888(7) Uani 1 1 d .
S1 S 0.77187(17) 0.50247(11) 0.02226(10) 0.0446(5) Uani 1 1 d .
S2 S 0.45222(19) 0.38689(13) 0.39929(13) 0.0568(5) Uani 1 1 d .
S3 S 0.5445(2) 0.21146(14) 0.36366(14) 0.0703(6) Uani 1 1 d .
O1 O 0.7334(4) 0.5287(3) 0.3992(3) 0.0467(11) Uani 1 1 d .
O2 O 0.6229(5) 0.5083(3) -0.0466(3) 0.0606(13) Uani 1 1 d .
O3 O 0.8538(5) 0.4376(3) 0.0122(3) 0.0586(13) Uani 1 1 d .
O4 O 0.9580(5) 0.7706(3) 0.0602(3) 0.0520(11) Uani 1 1 d .
O5 O 0.3432(5) 0.4477(3) 0.3378(3) 0.0711(14) Uani 1 1 d .
O6 O 0.4372(5) 0.3297(4) 0.4570(3) 0.0758(15) Uani 1 1 d .
N1 N 0.8739(5) 0.4290(3) 0.3895(3) 0.0419(13) Uani 1 1 d .
H1 H 0.9369 0.3880 0.4204 0.050 Uiso 1 1 d R
N2 N 0.5951(5) 0.4464(4) 0.4645(3) 0.0471(14) Uani 1 1 d .
H2 H 0.5895 0.5039 0.4621 0.056 Uiso 1 1 d R
N3 N 0.8357(5) 0.6011(3) 0.0246(3) 0.0367(12) Uani 1 1 d .
C1 C 0.8361(6) 0.4095(4) 0.5107(4) 0.0357(14) Uani 1 1 d .
C2 C 0.7298(7) 0.4048(4) 0.5258(4) 0.0390(15) Uani 1 1 d .
C3 C 0.7554(7) 0.3536(5) 0.6009(4) 0.0560(19) Uani 1 1 d .
H3A H 0.6848 0.3497 0.6111 0.067 Uiso 1 1 calc R
C4 C 0.8791(8) 0.3094(5) 0.6595(4) 0.0569(19) Uani 1 1 d .
H4 H 0.8939 0.2754 0.7091 0.068 Uiso 1 1 calc R
C5 C 0.9829(6) 0.3162(4) 0.6435(4) 0.0408(15) Uani 1 1 d .
C6 C 0.9637(6) 0.3651(4) 0.5726(4) 0.0394(15) Uani 1 1 d .
H6 H 1.0367 0.3693 0.5647 0.047 Uiso 1 1 calc R
C7 C 0.8087(6) 0.4614(4) 0.4286(4) 0.0359(14) Uani 1 1 d .
C8 C 0.8492(6) 0.4547(4) 0.3034(4) 0.0367(14) Uani 1 1 d .
C9 C 0.7264(6) 0.4968(4) 0.2338(4) 0.0459(16) Uani 1 1 d .
H9 H 0.6593 0.5154 0.2439 0.055 Uiso 1 1 calc R
C10 C 0.7046(7) 0.5112(4) 0.1468(4) 0.0458(16) Uani 1 1 d .
H10 H 0.6212 0.5384 0.0982 0.055 Uiso 1 1 calc R
C11 C 0.8044(7) 0.4857(4) 0.1329(4) 0.0397(15) Uani 1 1 d .
C12 C 0.9286(7) 0.4475(4) 0.2032(4) 0.0485(17) Uani 1 1 d .
H12 H 0.9970 0.4317 0.1933 0.058 Uiso 1 1 calc R
C13 C 0.9529(7) 0.4324(4) 0.2901(4) 0.0476(17) Uani 1 1 d .
H13 H 1.0384 0.4074 0.3390 0.057 Uiso 1 1 calc R
C14 C 0.7654(7) 0.6788(4) 0.0303(4) 0.0462(16) Uani 1 1 d .
H14A H 0.7916 0.6853 0.0937 0.055 Uiso 1 1 calc R
H14B H 0.6630 0.6714 -0.0118 0.055 Uiso 1 1 calc R
C15 C 0.8090(7) 0.7598(4) 0.0035(5) 0.0511(17) Uani 1 1 d .
H15A H 0.7751 0.7550 -0.0617 0.061 Uiso 1 1 calc R
H15B H 0.7653 0.8123 0.0097 0.061 Uiso 1 1 calc R
C16 C 1.0272(7) 0.6941(4) 0.0534(5) 0.0520(18) Uani 1 1 d .
H16A H 1.1293 0.7034 0.0923 0.062 Uiso 1 1 calc R
H16B H 0.9963 0.6870 -0.0111 0.062 Uiso 1 1 calc R
C17 C 0.9924(6) 0.6107(4) 0.0846(4) 0.0446(16) Uani 1 1 d .
H17A H 1.0363 0.5588 0.0777 0.054 Uiso 1 1 calc R
H17B H 1.0274 0.6157 0.1501 0.054 Uiso 1 1 calc R
C18 C 0.4874(7) 0.3187(4) 0.3330(5) 0.0578(19) Uani 1 1 d .
C19 C 0.4786(6) 0.3436(4) 0.2564(4) 0.0348(14) Uani 1 1 d .
H19 H 0.4449 0.3992 0.2278 0.042 Uiso 1 1 calc R
C20 C 0.5262(9) 0.2763(7) 0.2229(6) 0.098(3) Uani 1 1 d .
H20 H 0.5336 0.2828 0.1729 0.117 Uiso 1 1 calc R
C21 C 0.5580(7) 0.2036(6) 0.2738(5) 0.063(2) Uani 1 1 d .

loop_
_atom_site_aniso_label
_atom_site_aniso_U_11
_atom_site_aniso_U_22
_atom_site_aniso_U_33
_atom_site_aniso_U_23
_atom_site_aniso_U_13
_atom_site_aniso_U_12
Cl1 0.0598(12) 0.0760(14) 0.0520(10) 0.0146(9) 0.0242(9) 0.0134(11)
Cl2 0.0865(16) 0.0864(17) 0.0940(15) -0.0225(13) 0.0526(14) -0.0052(13)
S1 0.0536(11) 0.0452(10) 0.0457(9) -0.0073(8) 0.0349(9) -0.0105(9)
S2 0.0450(11) 0.0537(12) 0.0789(12) 0.0009(10) 0.0401(10) -0.0022(9)
S3 0.0735(14) 0.0623(14) 0.0787(13) 0.0038(11) 0.0461(12) -0.0032(11)
O1 0.056(3) 0.037(3) 0.062(3) 0.008(2) 0.043(2) 0.013(2)
O2 0.054(3) 0.076(3) 0.042(2) -0.006(2) 0.023(2) -0.023(3)
O3 0.086(4) 0.048(3) 0.074(3) -0.014(2) 0.065(3) -0.011(3)
O4 0.048(3) 0.041(3) 0.074(3) -0.011(2) 0.040(2) -0.010(2)
O5 0.045(3) 0.072(3) 0.091(3) 0.003(3) 0.036(3) 0.009(3)
O6 0.070(4) 0.077(4) 0.101(4) 0.010(3) 0.061(3) -0.012(3)
N1 0.047(3) 0.041(3) 0.050(3) 0.011(3) 0.035(3) 0.011(3)
N2 0.046(3) 0.037(3) 0.062(3) -0.010(3) 0.034(3) -0.004(3)
N3 0.040(3) 0.035(3) 0.046(3) -0.004(2) 0.031(3) -0.001(2)
C1 0.047(4) 0.028(3) 0.044(3) -0.005(3) 0.034(3) -0.001(3)
C2 0.045(4) 0.035(4) 0.043(3) -0.001(3) 0.028(3) 0.001(3)
C3 0.064(5) 0.065(5) 0.061(4) 0.001(4) 0.049(4) 0.001(4)
C4 0.066(5) 0.057(5) 0.043(4) 0.011(3) 0.029(4) 0.003(4)
C5 0.044(4) 0.041(4) 0.038(3) -0.005(3) 0.024(3) 0.005(3)
C6 0.048(4) 0.033(4) 0.043(3) -0.007(3) 0.030(3) -0.015(3)
C7 0.039(4) 0.038(4) 0.038(3) -0.004(3) 0.027(3) -0.005(3)
C8 0.048(4) 0.031(3) 0.045(3) 0.005(3) 0.035(3) -0.001(3)
C9 0.050(4) 0.056(4) 0.050(4) 0.012(3) 0.039(3) 0.009(4)
C10 0.045(4) 0.048(4) 0.045(4) 0.012(3) 0.027(3) 0.003(3)
C11 0.043(4) 0.040(4) 0.049(4) 0.006(3) 0.034(3) -0.001(3)
C12 0.068(5) 0.046(4) 0.069(4) -0.003(4) 0.061(4) 0.001(4)
C13 0.049(4) 0.050(4) 0.055(4) 0.014(3) 0.037(3) 0.017(3)
C14 0.045(4) 0.046(4) 0.056(4) 0.002(3) 0.034(3) 0.000(3)
C15 0.048(4) 0.044(4) 0.066(4) 0.002(3) 0.036(4) 0.003(4)
C16 0.049(4) 0.044(4) 0.072(4) -0.002(4) 0.041(4) 0.006(3)
C17 0.049(4) 0.043(4) 0.043(3) 0.002(3) 0.027(3) -0.002(3)
C18 0.042(4) 0.045(4) 0.065(4) -0.007(4) 0.019(4) -0.004(3)
C19 0.048(4) 0.029(3) 0.034(3) -0.002(3) 0.027(3) 0.009(3)
C20 0.083(7) 0.114(8) 0.058(5) 0.027(6) 0.019(5) -0.011(6)
C21 0.051(4) 0.076(6) 0.061(4) -0.028(4) 0.031(4) -0.015(4)

loop_
_atom_type_symbol
_atom_type_description
_atom_type_scat_dispersion_real
_atom_type_scat_dispersion_imag
_atom_type_scat_source
C C 0.0033 0.0016 'International Tables Vol C Tables 4.2.6.8 and 6.1.1.4'
H H 0.0000 0.0000 'International Tables Vol C Tables 4.2.6.8 and 6.1.1.4'
Cl Cl 0.1484 0.1585 'International Tables Vol C Tables 4.2.6.8 and 6.1.1.4'
N N 0.0061 0.0033 'International Tables Vol C Tables 4.2.6.8 and 6.1.1.4'
O O 0.0106 0.0060 'International Tables Vol C Tables 4.2.6.8 and 6.1.1.4'
S S 0.1246 0.1234 'International Tables Vol C Tables 4.2.6.8 and 6.1.1.4'

loop_
_geom_angle_atom_site_label_1
_geom_angle_atom_site_label_2
_geom_angle_atom_site_label_3
_geom_angle
O2 S1 O3 119.9(3)
O2 S1 N3 105.8(3)
O3 S1 N3 107.0(3)
O2 S1 C11 108.8(3)
O3 S1 C11 107.6(3)
N3 S1 C11 107.1(3)
O6 S2 O5 120.7(3)
O6 S2 N2 109.0(3)
O5 S2 N2 106.1(3)
O6 S2 C18 107.0(3)
O5 S2 C18 108.4(3)
N2 S2 C18 104.6(3)
C21 S3 C18 90.0(4)
C15 O4 C16 111.1(5)
C7 N1 C8 127.4(5)
C7 N1 H1 116.7
C8 N1 H1 116.0
C2 N2 S2 120.9(4)
C2 N2 H2 119.4
S2 N2 H2 119.7
C14 N3 C17 112.1(4)
C14 N3 S1 117.4(4)
C17 N3 S1 116.9(4)
C6 C1 C2 118.6(5)
C6 C1 C7 122.3(5)
C2 C1 C7 119.1(5)
C3 C2 C1 118.3(6)
C3 C2 N2 119.5(6)
C1 C2 N2 122.1(5)
C4 C3 C2 122.3(6)
C4 C3 H3A 118.8
C2 C3 H3A 118.8
C3 C4 C5 118.1(6)
C3 C4 H4 121.0
C5 C4 H4 121.0
C6 C5 C4 121.8(6)
C6 C5 Cl1 119.8(5)
C4 C5 Cl1 118.4(5)
C5 C6 C1 120.8(6)
C5 C6 H6 119.6
C1 C6 H6 119.6
O1 C7 N1 122.9(5)
O1 C7 C1 122.0(5)
N1 C7 C1 115.1(5)
C9 C8 C13 120.7(5)
C9 C8 N1 122.4(5)
C13 C8 N1 116.9(5)
C8 C9 C10 118.3(5)
C8 C9 H9 120.9
C10 C9 H9 120.9
C11 C10 C9 120.7(6)
C11 C10 H10 119.7
C9 C10 H10 119.7
C12 C11 C10 120.9(5)
C12 C11 S1 119.6(5)
C10 C11 S1 119.4(5)
C11 C12 C13 119.6(5)
C11 C12 H12 120.2
C13 C12 H12 120.2
C8 C13 C12 119.7(6)
C8 C13 H13 120.2
C12 C13 H13 120.2
N3 C14 C15 109.0(5)
N3 C14 H14A 109.9
C15 C14 H14A 109.9
N3 C14 H14B 109.9
C15 C14 H14B 109.9
H14A C14 H14B 108.3
O4 C15 C14 111.7(5)
O4 C15 H15A 109.3
C14 C15 H15A 109.3
O4 C15 H15B 109.3
C14 C15 H15B 109.3
H15A C15 H15B 107.9
O4 C16 C17 110.5(5)
O4 C16 H16A 109.5
C17 C16 H16A 109.5
O4 C16 H16B 109.5
C17 C16 H16B 109.5
H16A C16 H16B 108.1
N3 C17 C16 107.2(5)
N3 C17 H17A 110.3
C16 C17 H17A 110.3
N3 C17 H17B 110.3
C16 C17 H17B 110.3
H17A C17 H17B 108.5
C19 C18 S3 111.6(5)
C19 C18 S2 126.0(5)
S3 C18 S2 122.3(4)
C18 C19 C20 113.1(6)
C18 C19 H19 123.4
C20 C19 H19 123.4
C21 C20 C19 109.2(8)
C21 C20 H20 125.4
C19 C20 H20 125.4
C20 C21 S3 115.9(7)
C20 C21 Cl2 124.0(7)
S3 C21 Cl2 120.1(5)

loop_
_geom_bond_atom_site_label_1
_geom_bond_atom_site_label_2
_geom_bond_distance
Cl1 C5 1.743(6)
Cl2 C21 1.765(8)
S1 O2 1.419(4)
S1 O3 1.434(4)
S1 N3 1.636(5)
S1 C11 1.760(6)
S2 O6 1.406(5)
S2 O5 1.412(5)
S2 N2 1.621(5)
S2 C18 1.756(7)
S3 C21 1.668(7)
S3 C18 1.696(7)
O1 C7 1.228(7)
O4 C15 1.411(7)
O4 C16 1.436(7)
N1 C7 1.363(7)
N1 C8 1.412(6)
N1 H1 0.8600
N2 C2 1.421(7)
N2 H2 0.8601
N3 C14 1.451(7)
N3 C17 1.480(7)
C1 C6 1.389(8)
C1 C2 1.397(8)
C1 C7 1.495(8)
C2 C3 1.395(8)
C3 C4 1.351(8)
C3 H3A 0.9300
C4 C5 1.381(8)
C4 H4 0.9300
C5 C6 1.341(8)
C6 H6 0.9300
C8 C9 1.373(8)
C8 C13 1.385(8)
C9 C10 1.406(7)
C9 H9 0.9300
C10 C11 1.360(8)
C10 H10 0.9300
C11 C12 1.359(8)
C12 C13 1.393(7)
C12 H12 0.9300
C13 H13 0.9300
C14 C15 1.485(8)
C14 H14A 0.9700
C14 H14B 0.9700
C15 H15A 0.9700
C15 H15B 0.9700
C16 C17 1.504(8)
C16 H16A 0.9700
C16 H16B 0.9700
C17 H17A 0.9700
C17 H17B 0.9700
C18 C19 1.335(8)
C19 C20 1.422(11)
C19 H19 0.9300
C20 C21 1.314(10)
C20 H20 0.9300
